data_7212276
loop_
_publ_author_name
'Wu, Biao'
'Yang, Jin'
'Liu, Yanyan'
'Zhuge, Fuyu'
'Tang, Ning'
'Yang, Xiao-Juan'

_publ_section_title
;
 Solvent-directed conformational variation of Co(ii)/(iii) complexes with
 a diiminopyridine ligand
;
_journal_issue 10
_journal_name_full CrystEngComm
_journal_page_first 2755
_journal_paper_doi 10.1039/b923820d
_journal_volume 12
_journal_year 2010
_chemical_formula_sum 'C43 H49 Cl5 Co2 N5'
_chemical_formula_weight 930.98
_chemical_name_systematic
;
?
;
_space_group_IT_number 63
_symmetry_cell_setting orthorhombic
_symmetry_space_group_name_Hall '-C 2c 2'
_symmetry_space_group_name_H-M 'C m c m'
_atom_sites_solution_hydrogens geom
_atom_sites_solution_primary direct
_atom_sites_solution_secondary difmap
_audit_creation_method SHELXL-97
_cell_angle_alpha 90.00
_cell_angle_beta 90.00
_cell_angle_gamma 90.00
_cell_formula_units_Z 8
_cell_length_a 23.382(3)
_cell_length_b 22.002(3)
_cell_length_c 21.936(3)
_cell_measurement_temperature 293(2)
_cell_volume 11285(3)
_computing_cell_refinement 'Bruker SMART'
_computing_data_collection 'Bruker SMART APEX II'
_computing_data_reduction 'Bruker SMART'
_computing_structure_refinement 'SHELXL-97 (Sheldrick, 2008)'
_computing_structure_solution 'SHELXS-97 (Sheldrick, 2008)'
_diffrn_ambient_temperature 293(2)
_diffrn_measured_fraction_theta_full 0.996
_diffrn_measured_fraction_theta_max 0.996
_diffrn_measurement_device_type 'Bruker APEX II area detector'
_diffrn_measurement_method '\w scans'
_diffrn_radiation_monochromator graphite
_diffrn_radiation_source 'fine-focus sealed tube'
_diffrn_radiation_type MoK\a
_diffrn_radiation_wavelength 0.71073
_diffrn_reflns_av_R_equivalents 0.0710
_diffrn_reflns_av_sigmaI/netI 0.0602
_diffrn_reflns_limit_h_max 26
_diffrn_reflns_limit_h_min -28
_diffrn_reflns_limit_k_max 26
_diffrn_reflns_limit_k_min -26
_diffrn_reflns_limit_l_max 26
_diffrn_reflns_limit_l_min -23
_diffrn_reflns_number 29421
_diffrn_reflns_theta_full 25.44
_diffrn_reflns_theta_max 25.44
_diffrn_reflns_theta_min 2.25
_exptl_absorpt_coefficient_mu 0.853
_exptl_absorpt_correction_T_max 0.8479
_exptl_absorpt_correction_T_min 0.7839
_exptl_absorpt_correction_type multi-scan
_exptl_absorpt_process_details SADABS
_exptl_crystal_colour brown
_exptl_crystal_density_diffrn 1.096
_exptl_crystal_density_method 'not measured'
_exptl_crystal_description block
_exptl_crystal_F_000 3848
_exptl_crystal_size_max 0.30
_exptl_crystal_size_mid 0.30
_exptl_crystal_size_min 0.20
_refine_diff_density_max 0.845
_refine_diff_density_min -1.246
_refine_diff_density_rms 0.082
_refine_ls_extinction_method none
_refine_ls_goodness_of_fit_ref 0.958
_refine_ls_hydrogen_treatment constr
_refine_ls_matrix_type full
_refine_ls_number_parameters 267
_refine_ls_number_reflns 5487
_refine_ls_number_restraints 0
_refine_ls_restrained_S_all 0.958
_refine_ls_R_factor_all 0.1075
_refine_ls_R_factor_gt 0.0677
_refine_ls_shift/su_max 0.000
_refine_ls_shift/su_mean 0.000
_refine_ls_structure_factor_coef Fsqd
_refine_ls_weighting_details 'calc w=1/[\s^2^(Fo^2^)+(0.1325P)^2^+0.0000P] where P=(Fo^2^+2Fc^2^)/3'
_refine_ls_weighting_scheme calc
_refine_ls_wR_factor_gt 0.1901
_refine_ls_wR_factor_ref 0.2101
_reflns_number_gt 3082
_reflns_number_total 5487
_reflns_threshold_expression >2sigma(I)
_cod_data_source_file b923820d.txt
_cod_data_source_block 2
_cod_depositor_comments
;
The following automatic conversions were performed:

'_symmetry_cell_setting' value 'Orthorhombic' changed to
'orthorhombic' according to
/home/saulius/struct/CIF-dictionaries/cif_core.dic dictionary named
'cif_core.dic' version 2.4.2 from
2011-04-26.

'_exptl_absorpt_correction_type' value 'Multi-scan'
changed to 'multi-scan' according to
/home/saulius/struct/CIF-dictionaries/cif_core.dic dictionary named
'cif_core.dic' version 2.4.2 from 2011-04-26.

Automatic conversion script
Id: cif_fix_values 1891 2012-01-12 08:04:46Z andrius 
;
_cod_original_cell_volume 11285(2)
_cod_original_sg_symbol_H-M Cmcm
_cod_database_code 7212276

loop_
_symmetry_equiv_pos_as_xyz
'x, y, z'
'-x, -y, z+1/2'
'-x, y, -z+1/2'
'x, -y, -z'
'x+1/2, y+1/2, z'
'-x+1/2, -y+1/2, z+1/2'
'-x+1/2, y+1/2, -z+1/2'
'x+1/2, -y+1/2, -z'
'-x, -y, -z'
'x, y, -z-1/2'
'x, -y, z-1/2'
'-x, y, z'
'-x+1/2, -y+1/2, -z'
'x+1/2, y+1/2, -z-1/2'
'x+1/2, -y+1/2, z-1/2'
'-x+1/2, y+1/2, z'

loop_
_atom_site_label
_atom_site_type_symbol
_atom_site_fract_x
_atom_site_fract_y
_atom_site_fract_z
_atom_site_U_iso_or_equiv
_atom_site_adp_type
_atom_site_occupancy
_atom_site_symmetry_multiplicity
_atom_site_calc_flag
_atom_site_refinement_flags
Co1 Co 0.30667(4) 0.33745(4) 0.2500 0.0434(3) Uani 1 2 d S
Co2 Co 0.0000 0.45934(5) -0.07344(5) 0.0654(4) Uani 1 2 d S
Cl1 Cl 0.39478(9) 0.38312(11) 0.2500 0.0818(7) Uani 1 2 d S
Cl2 Cl 0.23863(10) 0.40894(9) 0.2500 0.0737(6) Uani 1 2 d S
Cl3 Cl 0.0000 0.56397(10) -0.04303(10) 0.0714(6) Uani 1 2 d S
Cl4 Cl 0.0000 0.35683(18) -0.0943(2) 0.1723(18) Uani 1 2 d S
Cl5 Cl 0.0000 0.4613(3) -0.1842(2) 0.206(2) Uani 1 2 d S
N1 N 0.09266(17) 0.46110(17) -0.07621(19) 0.0549(10) Uani 1 1 d .
N2 N 0.30183(16) 0.30598(16) 0.15469(15) 0.0455(9) Uani 1 1 d .
N3 N 0.3395(2) 0.2505(2) 0.2500 0.0483(13) Uani 1 2 d S
C1 C 0.1244(2) 0.4308(2) -0.0352(2) 0.0485(11) Uani 1 1 d .
H1 H 0.1053 0.4101 -0.0044 0.058 Uiso 1 1 calc R
C2 C 0.18267(18) 0.42796(19) -0.03559(19) 0.0409(10) Uani 1 1 d .
C3 C 0.2104(2) 0.4581(2) -0.0836(2) 0.0500(12) Uani 1 1 d .
H3 H 0.2500 0.4561 -0.0876 0.060 Uiso 1 1 calc R
C4 C 0.1787(2) 0.4903(3) -0.1241(2) 0.0654(15) Uani 1 1 d .
H4 H 0.1965 0.5118 -0.1553 0.078 Uiso 1 1 calc R
C5 C 0.1207(2) 0.4908(2) -0.1188(2) 0.0627(14) Uani 1 1 d .
H5 H 0.0998 0.5134 -0.1469 0.075 Uiso 1 1 calc R
C6 C 0.21490(18) 0.39602(18) 0.01278(18) 0.0394(10) Uani 1 1 d .
C7 C 0.1877(2) 0.3532(2) 0.0506(2) 0.0524(12) Uani 1 1 d .
H7 H 0.1494 0.3443 0.0438 0.063 Uiso 1 1 calc R
C8 C 0.2158(2) 0.3239(2) 0.09727(19) 0.0511(12) Uani 1 1 d .
C9 C 0.2730(2) 0.33675(19) 0.10686(18) 0.0441(11) Uani 1 1 d .
C10 C 0.30232(19) 0.38044(19) 0.0717(2) 0.0459(11) Uani 1 1 d .
C11 C 0.27157(19) 0.40810(19) 0.0261(2) 0.0473(11) Uani 1 1 d .
H11 H 0.2902 0.4370 0.0024 0.057 Uiso 1 1 calc R
C12 C 0.1835(3) 0.2778(3) 0.1359(3) 0.0829(19) Uani 1 1 d .
H12 H 0.2081 0.2661 0.1700 0.100 Uiso 1 1 calc R
C13 C 0.1298(3) 0.3022(4) 0.1612(3) 0.125(3) Uani 1 1 d .
H13A H 0.1356 0.3435 0.1737 0.187 Uiso 1 1 calc R
H13B H 0.1185 0.2782 0.1957 0.187 Uiso 1 1 calc R
H13C H 0.1004 0.3006 0.1307 0.187 Uiso 1 1 calc R
C14 C 0.1706(4) 0.2204(3) 0.0987(4) 0.133(3) Uani 1 1 d .
H14A H 0.1487 0.2312 0.0632 0.199 Uiso 1 1 calc R
H14B H 0.1492 0.1924 0.1232 0.199 Uiso 1 1 calc R
H14C H 0.2059 0.2018 0.0862 0.199 Uiso 1 1 calc R
C15 C 0.3632(2) 0.3978(2) 0.0834(2) 0.0636(14) Uani 1 1 d .
H15 H 0.3776 0.3710 0.1157 0.076 Uiso 1 1 calc R
C16 C 0.3666(3) 0.4623(3) 0.1071(3) 0.094(2) Uani 1 1 d .
H16A H 0.3551 0.4900 0.0756 0.141 Uiso 1 1 calc R
H16B H 0.4052 0.4711 0.1192 0.141 Uiso 1 1 calc R
H16C H 0.3416 0.4666 0.1416 0.141 Uiso 1 1 calc R
C17 C 0.4017(2) 0.3892(4) 0.0282(3) 0.107(2) Uani 1 1 d .
H17A H 0.4047 0.3466 0.0189 0.160 Uiso 1 1 calc R
H17B H 0.4390 0.4051 0.0370 0.160 Uiso 1 1 calc R
H17C H 0.3857 0.4103 -0.0061 0.160 Uiso 1 1 calc R
C18 C 0.3397(3) 0.2311(3) 0.0822(2) 0.086(2) Uani 1 1 d .
H18A H 0.3254 0.2584 0.0517 0.129 Uiso 1 1 calc R
H18B H 0.3203 0.1928 0.0791 0.129 Uiso 1 1 calc R
H18C H 0.3800 0.2250 0.0761 0.129 Uiso 1 1 calc R
C19 C 0.3299(2) 0.2573(2) 0.1430(2) 0.0560(13) Uani 1 1 d .
C20 C 0.3517(2) 0.2237(2) 0.1978(2) 0.0529(12) Uani 1 1 d .
C21 C 0.3786(3) 0.1670(2) 0.1963(3) 0.0766(17) Uani 1 1 d .
H21 H 0.3875 0.1486 0.1593 0.092 Uiso 1 1 calc R
C22 C 0.3915(4) 0.1393(4) 0.2500 0.084(3) Uani 1 2 d S
H22 H 0.4092 0.1014 0.2500 0.100 Uiso 1 2 calc SR

loop_
_atom_site_aniso_label
_atom_site_aniso_U_11
_atom_site_aniso_U_22
_atom_site_aniso_U_33
_atom_site_aniso_U_23
_atom_site_aniso_U_13
_atom_site_aniso_U_12
Co1 0.0611(6) 0.0376(5) 0.0314(4) 0.000 0.000 0.0078(4)
Co2 0.0407(6) 0.0748(8) 0.0808(8) -0.0027(6) 0.000 0.000
Cl1 0.0808(15) 0.0963(16) 0.0682(13) 0.000 0.000 -0.0220(12)
Cl2 0.1044(16) 0.0693(13) 0.0476(10) 0.000 0.000 0.0409(11)
Cl3 0.0553(11) 0.0815(14) 0.0776(14) -0.0001(10) 0.000 0.000
Cl4 0.117(3) 0.140(3) 0.260(5) -0.068(3) 0.000 0.000
Cl5 0.098(3) 0.375(8) 0.144(4) -0.015(4) 0.000 0.000
N1 0.051(2) 0.052(2) 0.062(3) 0.001(2) -0.002(2) 0.0003(19)
N2 0.061(2) 0.044(2) 0.0317(19) -0.0031(16) -0.0009(18) 0.0041(18)
N3 0.072(4) 0.040(3) 0.034(3) 0.000 0.000 0.004(3)
C1 0.050(3) 0.050(3) 0.045(3) -0.002(2) -0.001(2) 0.001(2)
C2 0.043(3) 0.042(2) 0.038(2) -0.0117(19) 0.0024(19) -0.0022(19)
C3 0.036(2) 0.060(3) 0.054(3) 0.013(2) -0.003(2) 0.001(2)
C4 0.053(3) 0.080(4) 0.063(3) 0.025(3) 0.002(3) -0.006(3)
C5 0.055(3) 0.066(3) 0.067(4) 0.017(3) -0.015(3) -0.001(3)
C6 0.048(3) 0.039(2) 0.032(2) -0.0049(17) 0.0039(19) 0.0010(19)
C7 0.053(3) 0.069(3) 0.036(2) -0.001(2) -0.001(2) -0.009(2)
C8 0.065(3) 0.058(3) 0.030(2) 0.000(2) 0.004(2) -0.017(2)
C9 0.062(3) 0.040(2) 0.030(2) -0.0038(19) -0.001(2) 0.003(2)
C10 0.051(3) 0.042(3) 0.044(3) -0.0006(19) 0.000(2) 0.005(2)
C11 0.050(3) 0.048(3) 0.044(3) 0.007(2) 0.007(2) -0.003(2)
C12 0.083(4) 0.109(5) 0.057(3) 0.033(3) -0.013(3) -0.034(4)
C13 0.103(6) 0.193(9) 0.078(5) 0.010(5) 0.024(4) -0.058(6)
C14 0.188(8) 0.086(5) 0.125(7) 0.022(5) 0.023(6) -0.065(6)
C15 0.055(3) 0.070(4) 0.065(3) 0.024(3) -0.008(3) -0.001(3)
C16 0.090(5) 0.078(4) 0.114(5) 0.007(4) -0.038(4) -0.018(3)
C17 0.053(4) 0.157(7) 0.110(6) 0.014(5) 0.010(4) -0.005(4)
C18 0.149(6) 0.067(4) 0.041(3) -0.019(3) 0.004(3) 0.027(4)
C19 0.088(4) 0.045(3) 0.035(2) -0.010(2) 0.006(2) 0.007(3)
C20 0.066(3) 0.044(3) 0.048(3) -0.004(2) 0.001(2) 0.012(2)
C21 0.103(5) 0.060(4) 0.066(4) -0.006(3) 0.015(3) 0.029(3)
C22 0.119(8) 0.063(5) 0.069(6) 0.000 0.000 0.051(5)

loop_
_atom_type_symbol
_atom_type_description
_atom_type_scat_dispersion_real
_atom_type_scat_dispersion_imag
_atom_type_scat_source
C C 0.0033 0.0016 'International Tables Vol C Tables 4.2.6.8 and 6.1.1.4'
H H 0.0000 0.0000 'International Tables Vol C Tables 4.2.6.8 and 6.1.1.4'
N N 0.0061 0.0033 'International Tables Vol C Tables 4.2.6.8 and 6.1.1.4'
Cl Cl 0.1484 0.1585 'International Tables Vol C Tables 4.2.6.8 and 6.1.1.4'
Co Co 0.3494 0.9721 'International Tables Vol C Tables 4.2.6.8 and 6.1.1.4'

loop_
_geom_angle_atom_site_label_1
_geom_angle_atom_site_label_2
_geom_angle_atom_site_label_3
_geom_angle
_geom_angle_site_symmetry_1
_geom_angle_site_symmetry_3
N3 Co1 N2 74.20(10) . .
N3 Co1 N2 74.20(10) . 10_556
N2 Co1 N2 142.89(19) . 10_556
N3 Co1 Cl2 156.52(17) . .
N2 Co1 Cl2 100.62(10) . .
N2 Co1 Cl2 100.62(10) 10_556 .
N3 Co1 Cl1 94.15(17) . .
N2 Co1 Cl1 100.59(10) . .
N2 Co1 Cl1 100.60(10) 10_556 .
Cl2 Co1 Cl1 109.33(9) . .
N1 Co2 N1 176.2(2) 12 .
N1 Co2 Cl4 90.69(11) 12 .
N1 Co2 Cl4 90.68(11) . .
N1 Co2 Cl3 89.46(11) 12 .
N1 Co2 Cl3 89.46(11) . .
Cl4 Co2 Cl3 175.34(15) . .
N1 Co2 Cl5 88.37(11) 12 .
N1 Co2 Cl5 88.37(11) . .
Cl4 Co2 Cl5 79.5(2) . .
Cl3 Co2 Cl5 105.13(16) . .
N1 Co2 Cl3 91.78(11) 12 9_565
N1 Co2 Cl3 91.78(11) . 9_565
Cl4 Co2 Cl3 90.15(15) . 9_565
Cl3 Co2 Cl3 85.19(8) . 9_565
Cl5 Co2 Cl3 169.67(16) . 9_565
Co2 Cl3 Co2 94.81(8) . 9_565
C5 N1 C1 116.5(4) . .
C5 N1 Co2 121.8(3) . .
C1 N1 Co2 121.7(3) . .
C19 N2 C9 119.6(4) . .
C19 N2 Co1 115.2(3) . .
C9 N2 Co1 125.1(3) . .
C20 N3 C20 120.5(5) . 10_556
C20 N3 Co1 119.7(3) . .
C20 N3 Co1 119.7(3) 10_556 .
N1 C1 C2 124.8(4) . .
N1 C1 H1 117.6 . .
C2 C1 H1 117.6 . .
C1 C2 C3 116.4(4) . .
C1 C2 C6 121.8(4) . .
C3 C2 C6 121.8(4) . .
C4 C3 C2 119.0(4) . .
C4 C3 H3 120.5 . .
C2 C3 H3 120.5 . .
C3 C4 C5 119.6(5) . .
C3 C4 H4 120.2 . .
C5 C4 H4 120.2 . .
N1 C5 C4 123.5(5) . .
N1 C5 H5 118.2 . .
C4 C5 H5 118.2 . .
C11 C6 C7 115.9(4) . .
C11 C6 C2 123.2(4) . .
C7 C6 C2 120.7(4) . .
C8 C7 C6 122.5(4) . .
C8 C7 H7 118.8 . .
C6 C7 H7 118.8 . .
C7 C8 C9 118.6(4) . .
C7 C8 C12 119.3(4) . .
C9 C8 C12 122.1(4) . .
C8 C9 C10 121.8(4) . .
C8 C9 N2 118.3(4) . .
C10 C9 N2 119.9(4) . .
C11 C10 C9 116.5(4) . .
C11 C10 C15 120.6(4) . .
C9 C10 C15 122.9(4) . .
C10 C11 C6 124.7(4) . .
C10 C11 H11 117.6 . .
C6 C11 H11 117.6 . .
C13 C12 C8 112.9(6) . .
C13 C12 C14 109.5(6) . .
C8 C12 C14 110.5(5) . .
C13 C12 H12 107.9 . .
C8 C12 H12 107.9 . .
C14 C12 H12 107.9 . .
C12 C13 H13A 109.5 . .
C12 C13 H13B 109.5 . .
H13A C13 H13B 109.5 . .
C12 C13 H13C 109.5 . .
H13A C13 H13C 109.5 . .
H13B C13 H13C 109.5 . .
C12 C14 H14A 109.5 . .
C12 C14 H14B 109.5 . .
H14A C14 H14B 109.5 . .
C12 C14 H14C 109.5 . .
H14A C14 H14C 109.5 . .
H14B C14 H14C 109.5 . .
C10 C15 C16 110.3(5) . .
C10 C15 C17 113.3(5) . .
C16 C15 C17 111.1(5) . .
C10 C15 H15 107.3 . .
C16 C15 H15 107.3 . .
C17 C15 H15 107.3 . .
C15 C16 H16A 109.5 . .
C15 C16 H16B 109.5 . .
H16A C16 H16B 109.5 . .
C15 C16 H16C 109.5 . .
H16A C16 H16C 109.5 . .
H16B C16 H16C 109.5 . .
C15 C17 H17A 109.5 . .
C15 C17 H17B 109.5 . .
H17A C17 H17B 109.5 . .
C15 C17 H17C 109.5 . .
H17A C17 H17C 109.5 . .
H17B C17 H17C 109.5 . .
C19 C18 H18A 109.5 . .
C19 C18 H18B 109.5 . .
H18A C18 H18B 109.5 . .
C19 C18 H18C 109.5 . .
H18A C18 H18C 109.5 . .
H18B C18 H18C 109.5 . .
N2 C19 C18 126.0(5) . .
N2 C19 C20 115.1(4) . .
C18 C19 C20 118.8(4) . .
N3 C20 C21 121.1(5) . .
N3 C20 C19 113.8(4) . .
C21 C20 C19 124.9(4) . .
C22 C21 C20 118.6(5) . .
C22 C21 H21 120.7 . .
C20 C21 H21 120.7 . .
C21 C22 C21 120.0(7) . 10_556
C21 C22 H22 120.0 . .
C21 C22 H22 120.0 10_556 .

loop_
_geom_bond_atom_site_label_1
_geom_bond_atom_site_label_2
_geom_bond_distance
_geom_bond_site_symmetry_2
Co1 N3 2.061(5) .
Co1 N2 2.205(3) .
Co1 N2 2.205(3) 10_556
Co1 Cl2 2.2373(19) .
Co1 Cl1 2.292(2) .
Co2 N1 2.168(4) 12
Co2 N1 2.168(4) .
Co2 Cl4 2.302(4) .
Co2 Cl3 2.397(2) .
Co2 Cl5 2.431(5) .
Co2 Cl3 2.606(2) 9_565
Cl3 Co2 2.606(2) 9_565
N1 C5 1.316(6) .
N1 C1 1.344(6) .
N2 C19 1.283(6) .
N2 C9 1.419(5) .
N3 C20 1.318(5) .
N3 C20 1.318(5) 10_556
C1 C2 1.363(6) .
C1 H1 0.9300 .
C2 C3 1.404(6) .
C2 C6 1.479(6) .
C3 C4 1.356(6) .
C3 H3 0.9300 .
C4 C5 1.362(7) .
C4 H4 0.9300 .
C5 H5 0.9300 .
C6 C11 1.383(6) .
C6 C7 1.408(6) .
C7 C8 1.375(6) .
C7 H7 0.9300 .
C8 C9 1.384(6) .
C8 C12 1.522(7) .
C9 C10 1.410(6) .
C10 C11 1.375(6) .
C10 C15 1.497(7) .
C11 H11 0.9300 .
C12 C13 1.473(9) .
C12 C14 1.532(9) .
C12 H12 0.9800 .
C13 H13A 0.9600 .
C13 H13B 0.9600 .
C13 H13C 0.9600 .
C14 H14A 0.9600 .
C14 H14B 0.9600 .
C14 H14C 0.9600 .
C15 C16 1.513(8) .
C15 C17 1.520(8) .
C15 H15 0.9800 .
C16 H16A 0.9600 .
C16 H16B 0.9600 .
C16 H16C 0.9600 .
C17 H17A 0.9600 .
C17 H17B 0.9600 .
C17 H17C 0.9600 .
C18 C19 1.472(6) .
C18 H18A 0.9600 .
C18 H18B 0.9600 .
C18 H18C 0.9600 .
C19 C20 1.499(6) .
C20 C21 1.399(7) .
C21 C22 1.360(7) .
C21 H21 0.9300 .
C22 C21 1.360(7) 10_556
C22 H22 0.9300 .

loop_
_geom_torsion_atom_site_label_1
_geom_torsion_atom_site_label_2
_geom_torsion_atom_site_label_3
_geom_torsion_atom_site_label_4
_geom_torsion
_geom_torsion_site_symmetry_1
_geom_torsion_site_symmetry_4
N1 Co2 Cl3 Co2 91.84(11) 12 9_565
N1 Co2 Cl3 Co2 -91.83(11) . 9_565
Cl4 Co2 Cl3 Co2 0.000(2) . 9_565
Cl5 Co2 Cl3 Co2 180.0 . 9_565
Cl3 Co2 Cl3 Co2 0.0 9_565 9_565
N1 Co2 N1 C5 2(4) 12 .
Cl4 Co2 N1 C5 113.5(4) . .
Cl3 Co2 N1 C5 -71.2(4) . .
Cl5 Co2 N1 C5 34.0(4) . .
Cl3 Co2 N1 C5 -156.3(4) 9_565 .
N1 Co2 N1 C1 -176(3) 12 .
Cl4 Co2 N1 C1 -65.0(4) . .
Cl3 Co2 N1 C1 110.4(3) . .
Cl5 Co2 N1 C1 -144.5(4) . .
Cl3 Co2 N1 C1 25.2(3) 9_565 .
N3 Co1 N2 C19 -12.5(4) . .
N2 Co1 N2 C19 -45.0(6) 10_556 .
Cl2 Co1 N2 C19 -169.0(3) . .
Cl1 Co1 N2 C19 78.8(4) . .
N3 Co1 N2 C9 170.6(4) . .
N2 Co1 N2 C9 138.1(3) 10_556 .
Cl2 Co1 N2 C9 14.2(4) . .
Cl1 Co1 N2 C9 -98.0(3) . .
N2 Co1 N3 C20 12.1(4) . .
N2 Co1 N3 C20 172.4(5) 10_556 .
Cl2 Co1 N3 C20 92.3(5) . .
Cl1 Co1 N3 C20 -87.7(5) . .
N2 Co1 N3 C20 -172.4(5) . 10_556
N2 Co1 N3 C20 -12.1(4) 10_556 10_556
Cl2 Co1 N3 C20 -92.3(5) . 10_556
Cl1 Co1 N3 C20 87.7(5) . 10_556
C5 N1 C1 C2 -1.1(7) . .
Co2 N1 C1 C2 177.4(3) . .
N1 C1 C2 C3 -1.6(7) . .
N1 C1 C2 C6 177.0(4) . .
C1 C2 C3 C4 3.4(7) . .
C6 C2 C3 C4 -175.3(4) . .
C2 C3 C4 C5 -2.5(8) . .
C1 N1 C5 C4 2.3(8) . .
Co2 N1 C5 C4 -176.3(4) . .
C3 C4 C5 N1 -0.5(9) . .
C1 C2 C6 C11 -157.9(4) . .
C3 C2 C6 C11 20.7(6) . .
C1 C2 C6 C7 18.5(6) . .
C3 C2 C6 C7 -162.9(4) . .
C11 C6 C7 C8 -1.3(7) . .
C2 C6 C7 C8 -177.9(4) . .
C6 C7 C8 C9 -0.7(7) . .
C6 C7 C8 C12 -179.5(5) . .
C7 C8 C9 C10 2.5(7) . .
C12 C8 C9 C10 -178.7(5) . .
C7 C8 C9 N2 -179.4(4) . .
C12 C8 C9 N2 -0.6(7) . .
C19 N2 C9 C8 94.5(6) . .
Co1 N2 C9 C8 -88.8(5) . .
C19 N2 C9 C10 -87.3(5) . .
Co1 N2 C9 C10 89.4(4) . .
C8 C9 C10 C11 -2.2(6) . .
N2 C9 C10 C11 179.7(4) . .
C8 C9 C10 C15 176.4(4) . .
N2 C9 C10 C15 -1.7(6) . .
C9 C10 C11 C6 0.0(7) . .
C15 C10 C11 C6 -178.6(4) . .
C7 C6 C11 C10 1.6(7) . .
C2 C6 C11 C10 178.2(4) . .
C7 C8 C12 C13 -52.8(7) . .
C9 C8 C12 C13 128.4(6) . .
C7 C8 C12 C14 70.2(7) . .
C9 C8 C12 C14 -108.6(6) . .
C11 C10 C15 C16 67.1(6) . .
C9 C10 C15 C16 -111.4(5) . .
C11 C10 C15 C17 -58.2(7) . .
C9 C10 C15 C17 123.3(5) . .
C9 N2 C19 C18 5.2(8) . .
Co1 N2 C19 C18 -171.8(5) . .
C9 N2 C19 C20 -171.7(4) . .
Co1 N2 C19 C20 11.3(6) . .
C20 N3 C20 C21 -1.1(10) 10_556 .
Co1 N3 C20 C21 174.3(4) . .
C20 N3 C20 C19 174.3(4) 10_556 .
Co1 N3 C20 C19 -10.2(7) . .
N2 C19 C20 N3 -1.5(7) . .
C18 C19 C20 N3 -178.6(5) . .
N2 C19 C20 C21 173.8(5) . .
C18 C19 C20 C21 -3.3(9) . .
N3 C20 C21 C22 0.8(10) . .
C19 C20 C21 C22 -174.1(7) . .
C20 C21 C22 C21 -0.5(14) . 10_556

loop_
_platon_squeeze_void_nr
_platon_squeeze_void_average_x
_platon_squeeze_void_average_y
_platon_squeeze_void_average_z
_platon_squeeze_void_volume
_platon_squeeze_void_count_electrons
1 0.000 0.000 -0.004 1816.3 101.8
2 0.500 0.500 -0.012 1809.8 102.6
